data_7224653
loop_
_publ_author_name
'Sun, Jing-Wen'
'Li, Shang-Ju'
'Yan, Peng-Fei'
'Yao, Xu'
'Li, Guang-Ming'

_publ_section_title
;
 In situ recrystallization of lanthanide coordination polymers: from 1D
 ladder chains to 1D linear chains
;
_journal_issue 17
_journal_name_full CrystEngComm
_journal_page_first 3079
_journal_paper_doi 10.1039/C6CE00182C
_journal_volume 18
_journal_year 2016
_chemical_absolute_configuration rm
_chemical_formula_moiety 'C58 H48 Ce2 O31'
_chemical_formula_sum 'C58 H48 Ce2 O31'
_chemical_formula_weight 1521.21
_chemical_name_systematic
;
 ?
;
_space_group_IT_number 4
_symmetry_cell_setting monoclinic
_symmetry_space_group_name_Hall 'P 2yb'
_symmetry_space_group_name_H-M 'P 1 21 1'
_atom_sites_solution_hydrogens geom
_atom_sites_solution_primary direct
_atom_sites_solution_secondary difmap
_audit_creation_method SHELXL-97
_audit_update_record
;
2016-01-23 deposited with the CCDC.
2016-03-21 downloaded from the CCDC.
;
_cell_angle_alpha 90.00
_cell_angle_beta 102.47(3)
_cell_angle_gamma 90.00
_cell_formula_units_Z 2
_cell_length_a 9.4048(19)
_cell_length_b 23.598(5)
_cell_length_c 16.683(3)
_cell_measurement_reflns_used 25739
_cell_measurement_temperature 293(2)
_cell_measurement_theta_max 27.49
_cell_measurement_theta_min 3.04
_cell_volume 3615.2(13)
_computing_cell_refinement 'RAPID-AUTO (Rigaku 1998 <i>RAPID-AUTO</i>)'
_computing_data_collection 'RAPID-AUTO (Rigaku 1998 <i>RAPID-AUTO</i>)'
_computing_data_reduction 'CrystalClear (Rigaku/MSC, 2002)'
_computing_molecular_graphics 'SHELXTL (Sheldrick, 2008)'
_computing_publication_material SHELXL-97
_computing_structure_refinement 'SHELXL-97 (Sheldrick, 2008)'
_computing_structure_solution 'SHELXS-97 (Sheldrick, 2008)'
_diffrn_ambient_temperature 293(2)
_diffrn_measured_fraction_theta_full 0.996
_diffrn_measured_fraction_theta_max 0.996
_diffrn_measurement_device_type 'Rigaku RAXIS-RAPID'
_diffrn_measurement_method '\w scan'
_diffrn_radiation_monochromator graphite
_diffrn_radiation_source 'fine-focus sealed tube'
_diffrn_radiation_type MoK\a
_diffrn_radiation_wavelength 0.71073
_diffrn_reflns_av_R_equivalents 0.0518
_diffrn_reflns_av_unetI/netI 0.0837
_diffrn_reflns_limit_h_max 10
_diffrn_reflns_limit_h_min -11
_diffrn_reflns_limit_k_max 28
_diffrn_reflns_limit_k_min -28
_diffrn_reflns_limit_l_max 19
_diffrn_reflns_limit_l_min -19
_diffrn_reflns_number 27803
_diffrn_reflns_theta_full 25.00
_diffrn_reflns_theta_max 25.00
_diffrn_reflns_theta_min 3.04
_exptl_absorpt_coefficient_mu 1.322
_exptl_absorpt_correction_T_max 0.778
_exptl_absorpt_correction_T_min 0.716
_exptl_absorpt_correction_type multi-scan
_exptl_absorpt_process_details 'ABSCOR (Higashi, 1995)'
_exptl_crystal_colour colorless
_exptl_crystal_density_diffrn 1.398
_exptl_crystal_density_method 'not measured'
_exptl_crystal_description BLOCK
_exptl_crystal_F_000 1520
_exptl_crystal_size_max 0.26
_exptl_crystal_size_mid 0.23
_exptl_crystal_size_min 0.19
_platon_squeeze_details ' ?'
_refine_diff_density_max 1.213
_refine_diff_density_min -0.751
_refine_diff_density_rms 0.103
_refine_ls_abs_structure_details 'Flack H D (1983), Acta Cryst. A39, 876-881'
_refine_ls_abs_structure_Flack 0.01(2)
_refine_ls_extinction_method none
_refine_ls_goodness_of_fit_ref 0.981
_refine_ls_hydrogen_treatment constr
_refine_ls_matrix_type full
_refine_ls_number_parameters 819
_refine_ls_number_reflns 12626
_refine_ls_number_restraints 446
_refine_ls_restrained_S_all 0.983
_refine_ls_R_factor_all 0.0735
_refine_ls_R_factor_gt 0.0550
_refine_ls_shift/su_max 0.001
_refine_ls_shift/su_mean 0.000
_refine_ls_structure_factor_coef Fsqd
_refine_ls_weighting_details 'calc w=1/[\s^2^(Fo^2^)+(0.0865P)^2^+0.0000P] where P=(Fo^2^+2Fc^2^)/3'
_refine_ls_weighting_scheme calc
_refine_ls_wR_factor_gt 0.1364
_refine_ls_wR_factor_ref 0.1472
_reflns_number_gt 9544
_reflns_number_total 12722
_reflns_threshold_expression >2sigma(I)
_cod_data_source_file c6ce00182c2.cif
_cod_data_source_block 2A
_cod_depositor_comments 'Adding full bibliography for 7224648--7224657.cif.'
_cod_original_sg_symbol_H-M 'P 21'
_cod_database_code 7224653

loop_
_symmetry_equiv_pos_as_xyz
'x, y, z'
'-x, y+1/2, -z'

loop_
_atom_site_label
_atom_site_type_symbol
_atom_site_fract_x
_atom_site_fract_y
_atom_site_fract_z
_atom_site_U_iso_or_equiv
_atom_site_adp_type
_atom_site_occupancy
_atom_site_symmetry_multiplicity
_atom_site_calc_flag
_atom_site_refinement_flags
C1 C 0.2865(13) 1.0644(6) 0.0359(10) 0.086(3) Uani 1 1 d U
C2 C 0.2536(18) 1.1136(8) -0.0160(10) 0.112(4) Uani 1 1 d U
C3 C 0.217(2) 1.1038(9) -0.1052(12) 0.134(4) Uani 1 1 d U
H3 H 0.2120 1.0674 -0.1269 0.161 Uiso 1 1 calc R
C4 C 0.189(2) 1.1514(10) -0.1559(14) 0.141(4) Uani 1 1 d U
H4 H 0.1651 1.1469 -0.2126 0.170 Uiso 1 1 calc R
C5 C 0.197(2) 1.2017(10) -0.1246(14) 0.145(5) Uani 1 1 d U
H5 H 0.1734 1.2328 -0.1590 0.174 Uiso 1 1 calc R
C6 C 0.240(2) 1.2099(10) -0.0419(13) 0.147(5) Uani 1 1 d U
H6 H 0.2577 1.2466 -0.0219 0.176 Uiso 1 1 calc R
C7 C 0.258(2) 1.1647(8) 0.0139(13) 0.128(5) Uani 1 1 d U
H7 H 0.2725 1.1709 0.0701 0.153 Uiso 1 1 calc R
C8 C 0.3736(10) 1.0311(5) 0.1724(6) 0.059(2) Uani 1 1 d .
H8 H 0.3177 0.9964 0.1558 0.071 Uiso 1 1 calc R
C9 C 0.5347(10) 1.0198(5) 0.1751(6) 0.058(3) Uani 1 1 d .
C10 C 0.3497(10) 1.0499(4) 0.2541(6) 0.056(2) Uani 1 1 d .
H10 H 0.3893 1.0214 0.2957 0.068 Uiso 1 1 calc R
C11 C 0.1889(12) 1.0588(5) 0.2523(8) 0.072(3) Uani 1 1 d .
C12 C 0.4472(13) 1.1220(6) 0.3498(8) 0.079(3) Uani 1 1 d .
C13 C 0.5037(13) 1.1808(6) 0.3593(9) 0.085(4) Uani 1 1 d .
C14 C 0.5314(14) 1.2099(6) 0.2961(10) 0.093(4) Uani 1 1 d .
H14 H 0.5204 1.1927 0.2449 0.112 Uiso 1 1 calc R
C15 C 0.5788(16) 1.2686(7) 0.3068(12) 0.114(5) Uani 1 1 d .
H15 H 0.5964 1.2902 0.2633 0.136 Uiso 1 1 calc R
C16 C 0.5956(19) 1.2898(7) 0.3815(11) 0.118(5) Uani 1 1 d DU
H16 H 0.6279 1.3270 0.3900 0.141 Uiso 1 1 calc R
C17 C 0.568(2) 1.2600(8) 0.4481(12) 0.142(7) Uani 1 1 d DU
H17 H 0.5836 1.2770 0.4996 0.171 Uiso 1 1 calc R
C18 C 0.516(2) 1.2032(8) 0.4375(11) 0.124(5) Uani 1 1 d U
H18 H 0.4922 1.1826 0.4801 0.148 Uiso 1 1 calc R
C19 C 0.5428(15) 0.8867(7) -0.1131(8) 0.094(3) Uani 1 1 d U
C20 C 0.5215(17) 0.9279(7) -0.1804(10) 0.107(4) Uani 1 1 d U
C21 C 0.562(2) 0.9110(8) -0.2500(11) 0.130(4) Uani 1 1 d U
H21 H 0.5987 0.8750 -0.2545 0.156 Uiso 1 1 calc R
C22 C 0.545(2) 0.9494(9) -0.3138(14) 0.147(4) Uani 1 1 d U
H22 H 0.5680 0.9381 -0.3629 0.177 Uiso 1 1 calc R
C23 C 0.496(2) 1.0039(11) -0.3070(12) 0.152(4) Uani 1 1 d DU
H23 H 0.4962 1.0296 -0.3492 0.183 Uiso 1 1 calc R
C24 C 0.446(3) 1.0210(10) -0.2381(13) 0.163(5) Uani 1 1 d DU
H24 H 0.4064 1.0566 -0.2336 0.196 Uiso 1 1 calc R
C25 C 0.463(2) 0.9775(9) -0.1724(13) 0.144(4) Uani 1 1 d U
H25 H 0.4307 0.9856 -0.1247 0.172 Uiso 1 1 calc R
C26 C 0.5093(12) 0.8683(5) 0.0216(6) 0.068(3) Uani 1 1 d .
H26 H 0.5345 0.8297 0.0076 0.081 Uiso 1 1 calc R
C27 C 0.6310(11) 0.8911(6) 0.0933(6) 0.069(3) Uani 1 1 d .
C28 C 0.3579(12) 0.8678(5) 0.0403(6) 0.068(3) Uani 1 1 d .
H28 H 0.3180 0.9064 0.0356 0.082 Uiso 1 1 calc R
C29 C 0.3577(10) 0.8447(5) 0.1240(6) 0.058(2) Uani 1 1 d .
C30 C 0.1334(14) 0.8375(5) -0.0391(7) 0.077(3) Uani 1 1 d .
C31 C 0.0589(14) 0.8030(5) -0.1113(7) 0.081(3) Uani 1 1 d .
C32 C 0.136(2) 0.7724(7) -0.1584(9) 0.119(6) Uani 1 1 d .
H32 H 0.2376 0.7730 -0.1447 0.143 Uiso 1 1 calc R
C33 C 0.067(2) 0.7415(7) -0.2247(10) 0.118(5) Uani 1 1 d U
H33 H 0.1199 0.7210 -0.2559 0.142 Uiso 1 1 calc R
C34 C -0.088(2) 0.7413(7) -0.2448(12) 0.130(6) Uani 1 1 d .
H34 H -0.1371 0.7217 -0.2909 0.156 Uiso 1 1 calc R
C35 C -0.1657(16) 0.7698(8) -0.1972(11) 0.118(5) Uani 1 1 d .
H35 H -0.2669 0.7684 -0.2100 0.141 Uiso 1 1 calc R
C36 C -0.0931(17) 0.8011(6) -0.1291(10) 0.106(4) Uani 1 1 d .
H36 H -0.1455 0.8204 -0.0963 0.128 Uiso 1 1 calc R
C37 C 1.1125(16) 0.9544(7) 0.5086(9) 0.096(4) Uani 1 1 d U
C38 C 1.0745(11) 0.9479(5) 0.5914(5) 0.093(3) Uani 1 1 d GU
C39 C 1.0683(12) 0.8937(4) 0.6230(7) 0.126(4) Uani 1 1 d GU
H39 H 1.0895 0.8624 0.5937 0.151 Uiso 1 1 calc R
C40 C 1.0303(14) 0.8862(4) 0.6984(7) 0.141(4) Uani 1 1 d GU
H40 H 1.0262 0.8499 0.7195 0.169 Uiso 1 1 calc R
C41 C 0.9986(14) 0.9329(6) 0.7421(5) 0.137(4) Uani 1 1 d GU
H41 H 0.9732 0.9279 0.7925 0.164 Uiso 1 1 calc R
C42 C 1.0048(13) 0.9871(5) 0.7105(6) 0.131(4) Uani 1 1 d GU
H42 H 0.9835 1.0184 0.7397 0.157 Uiso 1 1 calc R
C43 C 1.0427(12) 0.9946(4) 0.6351(7) 0.130(4) Uani 1 1 d GU
H43 H 1.0469 1.0309 0.6140 0.156 Uiso 1 1 calc R
C44 C 1.1708(9) 0.9181(4) 0.3936(6) 0.050(2) Uani 1 1 d .
H44 H 1.1492 0.9568 0.3732 0.060 Uiso 1 1 calc R
C45 C 1.3358(9) 0.9089(4) 0.4092(5) 0.049(2) Uani 1 1 d .
C46 C 1.0948(9) 0.8771(4) 0.3288(6) 0.056(2) Uani 1 1 d .
H46 H 1.1235 0.8862 0.2772 0.067 Uiso 1 1 calc R
C47 C 0.9268(10) 0.8819(5) 0.3142(6) 0.056(2) Uani 1 1 d .
C48 C 1.1133(12) 0.7843(6) 0.2875(10) 0.080(3) Uani 1 1 d .
C49 C 1.1581(18) 0.7258(7) 0.3127(10) 0.117(4) Uani 1 1 d DU
C50 C 1.172(2) 0.6873(7) 0.2521(12) 0.148(5) Uani 1 1 d DU
H50 H 1.1550 0.6986 0.1974 0.177 Uiso 1 1 calc R
C51 C 1.213(2) 0.6314(8) 0.2738(13) 0.153(5) Uani 1 1 d DU
H51 H 1.2334 0.6066 0.2343 0.183 Uiso 1 1 calc R
C52 C 1.224(2) 0.6129(10) 0.3526(12) 0.158(5) Uani 1 1 d DU
H52 H 1.2435 0.5748 0.3649 0.190 Uiso 1 1 calc R
C53 C 1.206(3) 0.6492(8) 0.4141(14) 0.167(5) Uani 1 1 d DU
H53 H 1.2179 0.6372 0.4682 0.201 Uiso 1 1 calc R
C54 C 1.168(2) 0.7052(9) 0.3912(11) 0.153(5) Uani 1 1 d DU
H54 H 1.1487 0.7298 0.4310 0.184 Uiso 1 1 calc R
C55 C 0.580(3) 0.7360(14) 0.3135(17) 0.208(11) Uani 1 1 d U
H55A H 0.6548 0.7257 0.2849 0.311 Uiso 1 1 calc R
H55B H 0.5071 0.7070 0.3060 0.311 Uiso 1 1 calc R
H55C H 0.6225 0.7402 0.3710 0.311 Uiso 1 1 calc R
C56 C 0.809(2) 1.0974(9) 0.3330(13) 0.144(6) Uani 1 1 d U
H56A H 0.8834 1.1216 0.3636 0.216 Uiso 1 1 d R
H56B H 0.7348 1.0915 0.3636 0.216 Uiso 1 1 d R
H56C H 0.7670 1.1149 0.2814 0.216 Uiso 1 1 d R
C57 C 0.684(2) 0.9896(10) 0.4687(12) 0.152(6) Uani 1 1 d U
H57A H 0.5815 0.9953 0.4631 0.227 Uiso 1 1 d R
H57B H 0.7340 1.0252 0.4804 0.227 Uiso 1 1 d R
H57C H 0.7190 0.9636 0.5127 0.227 Uiso 1 1 d R
C58 C 0.880(2) 0.9958(9) -0.0418(10) 0.127(5) Uani 1 1 d U
H58A H 0.9226 0.9590 -0.0291 0.191 Uiso 1 1 calc R
H58B H 0.9363 1.0165 -0.0739 0.191 Uiso 1 1 calc R
H58C H 0.7821 0.9918 -0.0725 0.191 Uiso 1 1 calc R
O1 O 0.3194(7) 1.0757(3) 0.1149(5) 0.0644(18) Uani 1 1 d .
O2 O 0.2870(12) 1.0151(4) 0.0115(5) 0.107(3) Uani 1 1 d .
O3 O 0.6020(8) 1.0504(3) 0.1330(5) 0.072(2) Uani 1 1 d .
O4 O 0.5979(7) 0.9814(3) 0.2225(4) 0.0543(16) Uani 1 1 d .
O5 O 0.1087(7) 1.0172(3) 0.2283(6) 0.076(2) Uani 1 1 d .
O6 O 0.1465(9) 1.1057(5) 0.2692(10) 0.141(5) Uani 1 1 d .
O7 O 0.4288(8) 1.1021(3) 0.2731(4) 0.0687(19) Uani 1 1 d .
O8 O 0.4196(13) 1.0953(5) 0.4056(7) 0.124(3) Uani 1 1 d U
O9 O 0.5717(14) 0.8374(6) -0.1196(8) 0.135(4) Uani 1 1 d U
O10 O 0.4957(11) 0.9034(4) -0.0490(5) 0.094(3) Uani 1 1 d .
O11 O 0.6965(11) 0.9347(4) 0.0785(6) 0.103(3) Uani 1 1 d .
O12 O 0.6542(8) 0.8634(4) 0.1585(5) 0.072(2) Uani 1 1 d .
O13 O 0.3752(8) 0.8799(3) 0.1814(4) 0.0699(19) Uani 1 1 d .
O14 O 0.3485(9) 0.7921(4) 0.1341(5) 0.082(2) Uani 1 1 d .
O15 O 0.0725(10) 0.8641(5) 0.0029(6) 0.123(4) Uani 1 1 d .
O16 O 0.2761(9) 0.8331(3) -0.0238(5) 0.076(2) Uani 1 1 d .
O17 O 1.076(3) 1.0064(10) 0.4698(12) 0.112(6) Uani 0.50 1 d PU
O17' O 1.1947(19) 0.9968(9) 0.5063(11) 0.089(4) Uani 0.50 1 d PU
O18 O 1.1173(6) 0.9111(3) 0.4655(4) 0.0558(15) Uani 1 1 d .
O19 O 1.3920(6) 0.9176(3) 0.3485(4) 0.0576(17) Uani 1 1 d .
O20 O 1.4004(7) 0.8939(4) 0.4798(4) 0.078(2) Uani 1 1 d .
O21 O 0.8541(7) 0.8440(3) 0.3328(5) 0.0632(19) Uani 1 1 d .
O22 O 0.8758(6) 0.9282(3) 0.2824(4) 0.0540(15) Uani 1 1 d .
O23 O 1.0599(12) 0.7986(5) 0.2170(7) 0.104(3) Uani 1 1 d .
O24 O 1.1370(7) 0.8209(3) 0.3500(5) 0.0662(18) Uani 1 1 d .
O25 O 0.8808(11) 1.0245(4) 0.0293(5) 0.096(3) Uani 1 1 d .
O26 O 1.0105(11) 0.9209(4) 0.1327(6) 0.102(3) Uani 1 1 d U
O27 O 0.8618(10) 1.0490(4) 0.3131(6) 0.096(3) Uani 1 1 d U
O28 O 0.5169(12) 0.7876(4) 0.2822(6) 0.103(3) Uani 1 1 d .
O29 O 0.6387(8) 0.8506(4) 0.4402(5) 0.077(2) Uani 1 1 d .
O30 O 0.7070(9) 0.9677(4) 0.3941(5) 0.085(2) Uani 1 1 d U
O31 O 0.8850(9) 1.1050(4) 0.1581(7) 0.104(3) Uani 1 1 d .
Ce1 Ce 0.85215(5) 0.99897(2) 0.17124(3) 0.05263(15) Uani 1 1 d .
Ce2 Ce 0.59873(5) 0.888757(19) 0.29326(3) 0.04690(13) Uani 1 1 d .

loop_
_atom_site_aniso_label
_atom_site_aniso_U_11
_atom_site_aniso_U_22
_atom_site_aniso_U_33
_atom_site_aniso_U_23
_atom_site_aniso_U_13
_atom_site_aniso_U_12
C1 0.058(6) 0.087(7) 0.114(8) -0.017(6) 0.019(7) 0.016(6)
C2 0.107(10) 0.127(7) 0.100(7) 0.000(6) 0.023(8) 0.020(9)
C3 0.134(4) 0.134(4) 0.133(4) 0.0000(10) 0.0285(13) 0.0002(10)
C4 0.142(5) 0.141(5) 0.141(5) 0.0005(10) 0.0301(14) 0.0001(10)
C5 0.146(5) 0.145(5) 0.145(5) 0.0004(10) 0.0311(14) 0.0004(10)
C6 0.147(5) 0.146(5) 0.147(5) 0.0002(10) 0.0315(14) 0.0003(10)
C7 0.136(13) 0.105(8) 0.139(8) 0.006(6) 0.023(11) 0.033(10)
C8 0.046(5) 0.061(6) 0.072(6) 0.004(5) 0.013(5) -0.001(5)
C9 0.044(5) 0.071(7) 0.064(6) -0.009(5) 0.020(5) -0.017(5)
C10 0.050(5) 0.057(6) 0.066(6) -0.001(5) 0.021(5) 0.003(4)
C11 0.049(6) 0.065(7) 0.101(8) -0.007(6) 0.016(6) 0.015(5)
C12 0.064(7) 0.088(9) 0.086(8) -0.011(7) 0.018(6) -0.014(6)
C13 0.072(7) 0.087(9) 0.099(9) -0.036(7) 0.026(7) -0.012(6)
C14 0.065(7) 0.091(10) 0.123(12) -0.025(9) 0.020(8) -0.023(7)
C15 0.076(9) 0.106(12) 0.159(16) -0.027(11) 0.026(10) -0.017(8)
C16 0.116(8) 0.102(8) 0.132(9) -0.038(7) 0.020(7) -0.010(7)
C17 0.146(10) 0.132(10) 0.143(10) -0.034(8) 0.016(8) -0.001(8)
C18 0.124(5) 0.123(5) 0.124(5) -0.0003(10) 0.0265(15) -0.0001(10)
C19 0.099(8) 0.099(7) 0.095(7) -0.031(6) 0.047(7) -0.042(7)
C20 0.100(9) 0.122(8) 0.109(8) -0.023(6) 0.046(8) -0.031(7)
C21 0.130(4) 0.130(4) 0.129(4) 0.0000(10) 0.0290(13) -0.0002(10)
C22 0.148(5) 0.147(5) 0.147(4) 0.0007(10) 0.0320(14) -0.0002(10)
C23 0.153(5) 0.152(5) 0.152(5) 0.0001(10) 0.0330(14) 0.0003(10)
C24 0.164(5) 0.163(5) 0.163(5) 0.0003(10) 0.0354(15) 0.0005(10)
C25 0.144(5) 0.144(4) 0.143(4) 0.0001(10) 0.0313(14) 0.0002(10)
C26 0.079(7) 0.067(7) 0.059(6) -0.013(5) 0.019(5) -0.012(5)
C27 0.069(6) 0.079(7) 0.071(6) -0.016(7) 0.039(5) -0.011(7)
C28 0.073(7) 0.069(7) 0.059(6) -0.029(5) 0.006(5) -0.005(5)
C29 0.047(5) 0.071(7) 0.057(6) -0.018(5) 0.012(4) -0.017(5)
C30 0.082(8) 0.074(7) 0.072(7) -0.004(6) 0.007(6) 0.008(6)
C31 0.085(8) 0.088(9) 0.064(7) -0.012(6) 0.000(6) -0.007(7)
C32 0.144(15) 0.098(11) 0.094(10) -0.033(8) -0.022(10) 0.011(10)
C33 0.132(9) 0.106(8) 0.109(8) -0.018(7) 0.009(7) 0.004(7)
C34 0.140(16) 0.093(12) 0.131(15) -0.018(10) -0.028(12) -0.014(11)
C35 0.067(8) 0.135(14) 0.132(13) -0.014(11) -0.020(9) -0.026(9)
C36 0.096(10) 0.099(11) 0.116(11) -0.027(9) 0.007(9) -0.014(8)
C37 0.093(9) 0.099(10) 0.103(9) -0.009(7) 0.035(8) -0.012(8)
C38 0.082(6) 0.100(6) 0.103(6) -0.014(5) 0.032(6) 0.000(6)
C39 0.127(4) 0.126(4) 0.126(4) 0.0005(10) 0.0280(13) 0.0001(10)
C40 0.142(4) 0.141(4) 0.141(4) 0.0005(10) 0.0310(14) 0.0000(10)
C41 0.137(4) 0.137(4) 0.137(4) -0.0001(10) 0.0302(14) 0.0003(10)
C42 0.132(4) 0.132(4) 0.131(4) -0.0008(10) 0.0292(13) 0.0003(10)
C43 0.131(4) 0.130(4) 0.130(4) -0.0008(10) 0.0288(13) 0.0004(10)
C44 0.034(4) 0.060(5) 0.057(5) 0.007(4) 0.009(4) 0.005(4)
C45 0.039(4) 0.065(6) 0.044(5) 0.004(4) 0.012(4) 0.013(4)
C46 0.029(4) 0.077(7) 0.064(5) 0.006(5) 0.014(4) 0.008(4)
C47 0.040(4) 0.062(7) 0.069(6) 0.012(5) 0.015(4) 0.012(5)
C48 0.044(6) 0.088(9) 0.105(10) -0.015(8) 0.011(6) 0.003(6)
C49 0.095(8) 0.121(7) 0.133(7) -0.013(5) 0.018(7) -0.010(7)
C50 0.148(5) 0.148(5) 0.148(5) -0.0006(10) 0.0321(14) 0.0004(10)
C51 0.152(10) 0.139(7) 0.166(7) -0.003(7) 0.034(8) 0.009(8)
C52 0.158(5) 0.158(5) 0.158(5) 0.0001(10) 0.0341(15) 0.0002(10)
C53 0.168(5) 0.167(5) 0.167(5) 0.0002(10) 0.0358(15) 0.0003(10)
C54 0.154(5) 0.153(5) 0.153(5) 0.0001(10) 0.0329(14) -0.0002(10)
C55 0.208(11) 0.208(11) 0.208(11) 0.0000(10) 0.045(3) -0.0001(10)
C56 0.144(6) 0.143(6) 0.144(6) -0.0004(10) 0.0313(16) 0.0005(10)
C57 0.152(6) 0.152(6) 0.151(6) -0.0006(10) 0.0329(16) 0.0000(10)
C58 0.135(9) 0.136(9) 0.115(8) 0.012(8) 0.035(7) -0.011(8)
O1 0.048(4) 0.072(5) 0.069(5) 0.006(4) 0.004(3) 0.014(3)
O2 0.134(8) 0.107(8) 0.070(5) -0.002(5) -0.003(5) 0.015(6)
O3 0.053(4) 0.081(5) 0.083(5) 0.009(4) 0.020(4) -0.002(4)
O4 0.042(3) 0.057(4) 0.068(4) 0.016(3) 0.019(3) 0.011(3)
O5 0.035(3) 0.063(5) 0.136(7) 0.010(4) 0.029(4) -0.001(3)
O6 0.049(5) 0.105(8) 0.260(15) -0.071(9) 0.010(7) 0.006(5)
O7 0.063(4) 0.075(5) 0.070(5) -0.013(4) 0.019(4) -0.023(4)
O8 0.125(4) 0.124(4) 0.124(4) 0.0000(10) 0.0270(13) -0.0003(10)
O9 0.135(4) 0.135(4) 0.134(4) 0.0000(10) 0.0304(13) 0.0005(10)
O10 0.129(7) 0.095(7) 0.063(5) -0.015(4) 0.030(5) 0.001(5)
O11 0.125(8) 0.096(6) 0.108(7) -0.033(5) 0.066(6) -0.060(6)
O12 0.056(4) 0.102(6) 0.064(4) -0.018(4) 0.026(4) -0.003(4)
O13 0.074(4) 0.069(5) 0.070(4) -0.019(4) 0.023(4) -0.003(4)
O14 0.075(5) 0.083(6) 0.082(5) -0.010(4) 0.000(4) -0.029(4)
O15 0.078(6) 0.169(10) 0.118(7) -0.068(7) 0.012(5) 0.022(6)
O16 0.070(5) 0.083(5) 0.069(5) -0.027(4) 0.000(4) -0.003(4)
O17 0.131(10) 0.111(10) 0.097(9) 0.000(8) 0.033(8) 0.012(8)
O17' 0.086(8) 0.096(8) 0.096(8) -0.001(7) 0.042(7) -0.012(8)
O18 0.049(3) 0.062(4) 0.062(4) 0.001(3) 0.022(3) 0.002(3)
O19 0.031(3) 0.086(5) 0.059(4) 0.007(3) 0.016(3) 0.010(3)
O20 0.054(4) 0.128(6) 0.052(4) 0.012(5) 0.008(3) 0.008(5)
O21 0.035(3) 0.062(4) 0.095(5) 0.029(4) 0.020(4) 0.005(3)
O22 0.036(3) 0.068(4) 0.058(4) 0.006(3) 0.010(3) 0.005(3)
O23 0.108(8) 0.110(8) 0.095(7) -0.015(6) 0.026(6) -0.012(6)
O24 0.045(4) 0.069(5) 0.076(5) -0.006(4) -0.007(3) 0.013(3)
O25 0.110(7) 0.112(7) 0.065(5) 0.022(5) 0.018(5) -0.025(5)
O26 0.102(3) 0.102(3) 0.101(3) -0.0004(10) 0.0227(12) 0.0025(10)
O27 0.086(6) 0.085(6) 0.122(7) -0.039(5) 0.029(6) -0.004(5)
O28 0.126(8) 0.059(5) 0.110(7) 0.016(5) -0.007(6) -0.025(5)
O29 0.056(4) 0.099(6) 0.073(5) 0.022(4) 0.009(4) 0.016(4)
O30 0.083(6) 0.099(6) 0.074(5) -0.008(4) 0.020(4) -0.022(5)
O31 0.066(5) 0.067(5) 0.167(9) 0.012(6) 0.002(6) -0.008(4)
Ce1 0.0379(2) 0.0543(3) 0.0702(3) 0.0074(3) 0.0215(2) -0.0003(2)
Ce2 0.0323(2) 0.0557(3) 0.0541(3) 0.0026(3) 0.0124(2) -0.0015(2)

loop_
_atom_type_symbol
_atom_type_description
_atom_type_scat_dispersion_real
_atom_type_scat_dispersion_imag
_atom_type_scat_source
C C 0.0033 0.0016 'International Tables Vol C Tables 4.2.6.8 and 6.1.1.4'
H H 0.0000 0.0000 'International Tables Vol C Tables 4.2.6.8 and 6.1.1.4'
O O 0.0106 0.0060 'International Tables Vol C Tables 4.2.6.8 and 6.1.1.4'
Ce Ce -0.2486 2.6331 'International Tables Vol C Tables 4.2.6.8 and 6.1.1.4'

loop_
_geom_angle_atom_site_label_1
_geom_angle_atom_site_label_2
_geom_angle_atom_site_label_3
_geom_angle
_geom_angle_site_symmetry_1
_geom_angle_site_symmetry_3
O2 C1 O1 120.4(14) . .
O2 C1 C2 125.3(15) . .
O1 C1 C2 114.3(13) . .
C7 C2 C1 122.1(16) . .
C7 C2 C3 121.0(19) . .
C1 C2 C3 116.9(16) . .
C4 C3 C2 117(2) . .
C4 C3 H3 121.4 . .
C2 C3 H3 121.4 . .
C5 C4 C3 120(2) . .
C5 C4 H4 119.8 . .
C3 C4 H4 119.8 . .
C4 C5 C6 121(2) . .
C4 C5 H5 119.4 . .
C6 C5 H5 119.4 . .
C5 C6 C7 122(2) . .
C5 C6 H6 119.0 . .
C7 C6 H6 119.0 . .
C2 C7 C6 117(2) . .
C2 C7 H7 121.3 . .
C6 C7 H7 121.3 . .
O1 C8 C10 106.8(8) . .
O1 C8 C9 110.7(8) . .
C10 C8 C9 111.6(9) . .
O1 C8 H8 109.2 . .
C10 C8 H8 109.2 . .
C9 C8 H8 109.2 . .
O4 C9 O3 122.1(9) . .
O4 C9 C8 118.3(8) . .
O3 C9 C8 119.6(10) . .
O7 C10 C8 106.4(7) . .
O7 C10 C11 110.6(8) . .
C8 C10 C11 111.5(9) . .
O7 C10 H10 109.4 . .
C8 C10 H10 109.4 . .
C11 C10 H10 109.4 . .
O6 C11 O5 125.3(10) . .
O6 C11 C10 119.3(11) . .
O5 C11 C10 115.3(9) . .
O8 C12 O7 123.6(12) . .
O8 C12 C13 122.9(13) . .
O7 C12 C13 113.5(11) . .
C14 C13 C18 123.7(14) . .
C14 C13 C12 121.8(12) . .
C18 C13 C12 114.4(14) . .
C13 C14 C15 120.1(15) . .
C13 C14 H14 119.9 . .
C15 C14 H14 119.9 . .
C16 C15 C14 116.5(17) . .
C16 C15 H15 121.7 . .
C14 C15 H15 121.7 . .
C15 C16 C17 124.1(17) . .
C15 C16 H16 117.9 . .
C17 C16 H16 117.9 . .
C16 C17 C18 119.7(17) . .
C16 C17 H17 120.1 . .
C18 C17 H17 120.1 . .
C13 C18 C17 115.7(17) . .
C13 C18 H18 122.2 . .
C17 C18 H18 122.2 . .
O9 C19 O10 119.3(15) . .
O9 C19 C20 124.7(13) . .
O10 C19 C20 114.3(15) . .
C25 C20 C21 123.4(19) . .
C25 C20 C19 120.3(15) . .
C21 C20 C19 116.3(16) . .
C20 C21 C22 117.6(19) . .
C20 C21 H21 121.2 . .
C22 C21 H21 121.2 . .
C23 C22 C21 122(2) . .
C23 C22 H22 119.0 . .
C21 C22 H22 119.0 . .
C22 C23 C24 121(2) . .
C22 C23 H23 119.4 . .
C24 C23 H23 119.4 . .
C23 C24 C25 114(2) . .
C23 C24 H24 122.9 . .
C25 C24 H24 122.9 . .
C20 C25 C24 121.3(19) . .
C20 C25 H25 119.4 . .
C24 C25 H25 119.4 . .
O10 C26 C28 104.6(10) . .
O10 C26 C27 110.7(9) . .
C28 C26 C27 114.1(8) . .
O10 C26 H26 109.1 . .
C28 C26 H26 109.1 . .
C27 C26 H26 109.1 . .
O12 C27 O11 127.1(11) . .
O12 C27 C26 116.7(10) . .
O11 C27 C26 116.2(11) . .
O16 C28 C29 112.2(9) . .
O16 C28 C26 103.0(8) . .
C29 C28 C26 112.5(9) . .
O16 C28 H28 109.7 . .
C29 C28 H28 109.7 . .
C26 C28 H28 109.7 . .
O13 C29 O14 123.6(10) . .
O13 C29 C28 116.3(10) . .
O14 C29 C28 119.9(9) . .
O15 C30 O16 122.3(12) . .
O15 C30 C31 124.5(12) . .
O16 C30 C31 113.2(10) . .
C32 C31 C36 120.3(13) . .
C32 C31 C30 121.9(12) . .
C36 C31 C30 117.8(12) . .
C33 C32 C31 121.3(17) . .
C33 C32 H32 119.3 . .
C31 C32 H32 119.3 . .
C32 C33 C34 118.5(17) . .
C32 C33 H33 120.7 . .
C34 C33 H33 120.7 . .
C35 C34 C33 120.7(16) . .
C35 C34 H34 119.7 . .
C33 C34 H34 119.7 . .
C34 C35 C36 120.2(15) . .
C34 C35 H35 119.9 . .
C36 C35 H35 119.9 . .
C31 C36 C35 119.0(15) . .
C31 C36 H36 120.5 . .
C35 C36 H36 120.5 . .
O18 C37 O17' 121.7(13) . .
O18 C37 O17 119.0(15) . .
O17' C37 O17 52.0(13) . .
O18 C37 C38 119.1(12) . .
O17' C37 C38 112.0(14) . .
O17 C37 C38 115.6(14) . .
C39 C38 C43 120.0 . .
C39 C38 C37 118.6(9) . .
C43 C38 C37 121.3(9) . .
C38 C39 C40 120.0 . .
C38 C39 H39 120.0 . .
C40 C39 H39 120.0 . .
C41 C40 C39 120.0 . .
C41 C40 H40 120.0 . .
C39 C40 H40 120.0 . .
C40 C41 C42 120.0 . .
C40 C41 H41 120.0 . .
C42 C41 H41 120.0 . .
C43 C42 C41 120.0 . .
C43 C42 H42 120.0 . .
C41 C42 H42 120.0 . .
C42 C43 C38 120.0 . .
C42 C43 H43 120.0 . .
C38 C43 H43 120.0 . .
O18 C44 C46 109.5(7) . .
O18 C44 C45 111.9(7) . .
C46 C44 C45 109.7(7) . .
O18 C44 H44 108.5 . .
C46 C44 H44 108.5 . .
C45 C44 H44 108.5 . .
O20 C45 O19 126.9(8) . .
O20 C45 C44 117.9(7) . .
O19 C45 C44 115.2(7) . .
O24 C46 C44 111.1(8) . .
O24 C46 C47 109.3(8) . .
C44 C46 C47 112.0(7) . .
O24 C46 H46 108.1 . .
C44 C46 H46 108.1 . .
C47 C46 H46 108.1 . .
O21 C47 O22 124.3(8) . .
O21 C47 C46 121.4(9) . .
O22 C47 C46 114.3(8) . .
O23 C48 O24 122.6(13) . .
O23 C48 C49 124.3(14) . .
O24 C48 C49 113.1(13) . .
C54 C49 C50 117.6(19) . .
C54 C49 C48 123.8(16) . .
C50 C49 C48 118.1(16) . .
C49 C50 C51 120(2) . .
C49 C50 H50 120.2 . .
C51 C50 H50 120.2 . .
C52 C51 C50 121(2) . .
C52 C51 H51 119.7 . .
C50 C51 H51 119.7 . .
C51 C52 C53 122(2) . .
C51 C52 H52 119.2 . .
C53 C52 H52 119.2 . .
C52 C53 C54 117(2) . .
C52 C53 H53 121.6 . .
C54 C53 H53 121.6 . .
C49 C54 C53 124(2) . .
C49 C54 H54 118.2 . .
C53 C54 H54 118.2 . .
O28 C55 H55A 109.5 . .
O28 C55 H55B 109.5 . .
H55A C55 H55B 109.5 . .
O28 C55 H55C 109.5 . .
H55A C55 H55C 109.5 . .
H55B C55 H55C 109.5 . .
O27 C56 H56A 112.3 . .
O27 C56 H56B 111.4 . .
H56A C56 H56B 109.5 . .
O27 C56 H56C 104.6 . .
H56A C56 H56C 109.5 . .
H56B C56 H56C 109.5 . .
O30 C57 H57A 108.0 . .
O30 C57 H57B 109.9 . .
H57A C57 H57B 109.5 . .
O30 C57 H57C 110.5 . .
H57A C57 H57C 109.5 . .
H57B C57 H57C 109.5 . .
O25 C58 H58A 109.5 . .
O25 C58 H58B 109.5 . .
H58A C58 H58B 109.5 . .
O25 C58 H58C 109.5 . .
H58A C58 H58C 109.5 . .
H58B C58 H58C 109.5 . .
C1 O1 C8 119.5(9) . .
C9 O3 Ce1 97.5(6) . .
C9 O4 Ce2 151.8(6) . .
C9 O4 Ce1 91.2(5) . .
Ce2 O4 Ce1 111.6(2) . .
C11 O5 Ce1 137.9(6) . 1_455
C12 O7 C10 117.7(8) . .
C19 O10 C26 121.1(12) . .
C27 O11 Ce1 130.1(8) . .
C27 O12 Ce2 129.1(7) . .
C29 O13 Ce2 125.3(7) . .
C30 O16 C28 117.4(9) . .
O17' O17 C37 58.5(15) . .
O17 O17' C37 69.5(16) . .
C37 O18 C44 117.2(9) . .
C45 O19 Ce2 140.5(6) . 1_655
C47 O21 Ce2 100.3(6) . .
C47 O22 Ce1 149.8(6) . .
C47 O22 Ce2 87.7(5) . .
Ce1 O22 Ce2 109.8(2) . .
C48 O24 C46 115.0(10) . .
C58 O25 Ce1 136.0(10) . .
C56 O27 Ce1 132.5(12) . .
C55 O28 Ce2 134.4(15) . .
C57 O30 Ce2 137.0(10) . .
O11 Ce1 O5 140.6(3) . 1_655
O11 Ce1 O22 90.0(3) . .
O5 Ce1 O22 84.5(2) 1_655 .
O11 Ce1 O25 73.8(3) . .
O5 Ce1 O25 91.5(3) 1_655 .
O22 Ce1 O25 149.2(3) . .
O11 Ce1 O31 129.1(4) . .
O5 Ce1 O31 74.4(3) 1_655 .
O22 Ce1 O31 137.6(3) . .
O25 Ce1 O31 69.0(4) . .
O11 Ce1 O26 71.9(3) . .
O5 Ce1 O26 68.9(3) 1_655 .
O22 Ce1 O26 74.7(3) . .
O25 Ce1 O26 75.4(3) . .
O31 Ce1 O26 127.3(3) . .
O11 Ce1 O3 75.3(3) . .
O5 Ce1 O3 141.4(2) 1_655 .
O22 Ce1 O3 115.5(2) . .
O25 Ce1 O3 86.1(3) . .
O31 Ce1 O3 68.8(3) . .
O26 Ce1 O3 145.7(3) . .
O11 Ce1 O27 139.1(3) . .
O5 Ce1 O27 74.4(3) 1_655 .
O22 Ce1 O27 69.4(3) . .
O25 Ce1 O27 138.6(3) . .
O31 Ce1 O27 69.7(3) . .
O26 Ce1 O27 130.2(3) . .
O3 Ce1 O27 82.2(3) . .
O11 Ce1 O4 69.9(2) . .
O5 Ce1 O4 139.8(2) 1_655 .
O22 Ce1 O4 66.82(19) . .
O25 Ce1 O4 127.5(3) . .
O31 Ce1 O4 107.9(3) . .
O26 Ce1 O4 124.7(3) . .
O3 Ce1 O4 48.9(2) . .
O27 Ce1 O4 69.5(2) . .
O19 Ce2 O4 90.7(2) 1_455 .
O19 Ce2 O12 138.9(2) 1_455 .
O4 Ce2 O12 76.2(2) . .
O19 Ce2 O13 72.1(2) 1_455 .
O4 Ce2 O13 78.6(2) . .
O12 Ce2 O13 67.2(2) . .
O19 Ce2 O28 92.1(3) 1_455 .
O4 Ce2 O28 146.6(3) . .
O12 Ce2 O28 80.0(3) . .
O13 Ce2 O28 70.7(3) . .
O19 Ce2 O29 72.5(2) 1_455 .
O4 Ce2 O29 138.5(3) . .
O12 Ce2 O29 139.8(3) . .
O13 Ce2 O29 127.6(2) . .
O28 Ce2 O29 73.4(3) . .
O19 Ce2 O30 77.5(3) 1_455 .
O4 Ce2 O30 68.5(3) . .
O12 Ce2 O30 129.4(3) . .
O13 Ce2 O30 134.4(3) . .
O28 Ce2 O30 144.3(3) . .
O29 Ce2 O30 70.9(3) . .
O19 Ce2 O21 143.0(2) 1_455 .
O4 Ce2 O21 112.94(19) . .
O12 Ce2 O21 76.5(2) . .
O13 Ce2 O21 138.1(2) . .
O28 Ce2 O21 83.3(3) . .
O29 Ce2 O21 71.0(2) . .
O30 Ce2 O21 85.0(3) . .
O19 Ce2 O22 139.7(2) 1_455 .
O4 Ce2 O22 65.50(19) . .
O12 Ce2 O22 69.1(2) . .
O13 Ce2 O22 128.4(2) . .
O28 Ce2 O22 125.9(3) . .
O29 Ce2 O22 103.4(2) . .
O30 Ce2 O22 63.9(2) . .
O21 Ce2 O22 47.63(19) . .

loop_
_geom_bond_atom_site_label_1
_geom_bond_atom_site_label_2
_geom_bond_distance
_geom_bond_site_symmetry_2
C1 O2 1.231(15) .
C1 O1 1.315(16) .
C1 C2 1.44(2) .
C2 C7 1.30(2) .
C2 C3 1.47(2) .
C3 C4 1.40(3) .
C3 H3 0.9300 .
C4 C5 1.29(3) .
C4 H4 0.9300 .
C5 C6 1.36(3) .
C5 H5 0.9300 .
C6 C7 1.40(3) .
C6 H6 0.9300 .
C7 H7 0.9300 .
C8 O1 1.440(12) .
C8 C10 1.496(13) .
C8 C9 1.529(13) .
C8 H8 0.9800 .
C9 O4 1.263(12) .
C9 O3 1.269(11) .
C10 O7 1.437(12) .
C10 C11 1.521(13) .
C10 H10 0.9800 .
C11 O6 1.230(14) .
C11 O5 1.250(13) .
C12 O8 1.198(15) .
C12 O7 1.340(14) .
C12 C13 1.481(18) .
C13 C14 1.331(19) .
C13 C18 1.39(2) .
C14 C15 1.45(2) .
C14 H14 0.9300 .
C15 C16 1.32(2) .
C15 H15 0.9300 .
C16 C17 1.385(10) .
C16 H16 0.9300 .
C17 C18 1.42(2) .
C17 H17 0.9300 .
C18 H18 0.9300 .
C19 O9 1.205(19) .
C19 O10 1.305(13) .
C19 C20 1.47(2) .
C20 C25 1.31(2) .
C20 C21 1.35(2) .
C21 C22 1.38(2) .
C21 H21 0.9300 .
C22 C23 1.38(3) .
C22 H22 0.9300 .
C23 C24 1.390(10) .
C23 H23 0.9300 .
C24 C25 1.48(3) .
C24 H24 0.9300 .
C25 H25 0.9300 .
C26 O10 1.424(13) .
C26 C28 1.523(15) .
C26 C27 1.562(15) .
C26 H26 0.9800 .
C27 O12 1.246(14) .
C27 O11 1.251(14) .
C28 O16 1.433(12) .
C28 C29 1.499(15) .
C28 H28 0.9800 .
C29 O13 1.253(11) .
C29 O14 1.258(13) .
C30 O15 1.177(13) .
C30 O16 1.316(14) .
C30 C31 1.498(16) .
C31 C32 1.38(2) .
C31 C36 1.396(19) .
C32 C33 1.37(2) .
C32 H32 0.9300 .
C33 C34 1.43(3) .
C33 H33 0.9300 .
C34 C35 1.36(2) .
C34 H34 0.9300 .
C35 C36 1.40(2) .
C35 H35 0.9300 .
C36 H36 0.9300 .
C37 O18 1.256(15) .
C37 O17' 1.27(2) .
C37 O17 1.40(3) .
C37 C38 1.507(15) .
C38 C39 1.3900 .
C38 C43 1.3900 .
C39 C40 1.3900 .
C39 H39 0.9300 .
C40 C41 1.3900 .
C40 H40 0.9300 .
C41 C42 1.3900 .
C41 H41 0.9300 .
C42 C43 1.3900 .
C42 H42 0.9300 .
C43 H43 0.9300 .
C44 O18 1.407(10) .
C44 C46 1.509(14) .
C44 C45 1.532(11) .
C44 H44 0.9800 .
C45 O20 1.254(10) .
C45 O19 1.257(10) .
C46 O24 1.407(12) .
C46 C47 1.550(11) .
C46 H46 0.9800 .
C47 O21 1.207(12) .
C47 O22 1.264(12) .
C48 O23 1.222(16) .
C48 O24 1.336(15) .
C48 C49 1.48(2) .
C49 C54 1.381(10) .
C49 C50 1.388(10) .
C50 C51 1.401(10) .
C50 H50 0.9300 .
C51 C52 1.369(10) .
C51 H51 0.9300 .
C52 C53 1.375(10) .
C52 H52 0.9300 .
C53 C54 1.399(10) .
C53 H53 0.9300 .
C54 H54 0.9300 .
C55 O28 1.41(3) .
C55 H55A 0.9600 .
C55 H55B 0.9600 .
C55 H55C 0.9600 .
C56 O27 1.32(2) .
C56 H56A 0.9600 .
C56 H56B 0.9600 .
C56 H56C 0.9600 .
C57 O30 1.406(19) .
C57 H57A 0.9600 .
C57 H57B 0.9600 .
C57 H57C 0.9600 .
C58 O25 1.366(19) .
C58 H58A 0.9600 .
C58 H58B 0.9600 .
C58 H58C 0.9600 .
O3 Ce1 2.601(7) .
O4 Ce2 2.484(6) .
O4 Ce1 2.739(6) .
O5 Ce1 2.433(7) 1_455
O11 Ce1 2.421(9) .
O12 Ce2 2.488(7) .
O13 Ce2 2.500(7) .
O17 O17' 1.17(2) .
O19 Ce2 2.422(5) 1_655
O21 Ce2 2.576(6) .
O22 Ce1 2.469(6) .
O22 Ce2 2.809(6) .
O25 Ce1 2.514(8) .
O26 Ce1 2.538(10) .
O27 Ce1 2.628(9) .
O28 Ce2 2.502(8) .
O29 Ce2 2.561(7) .
O30 Ce2 2.569(8) .
O31 Ce1 2.537(9) .
Ce1 O5 2.433(7) 1_655
Ce2 O19 2.422(5) 1_455

loop_
_platon_squeeze_void_nr
_platon_squeeze_void_average_x
_platon_squeeze_void_average_y
_platon_squeeze_void_average_z
_platon_squeeze_void_volume
_platon_squeeze_void_count_electrons
1 0.164 0.205 0.499 148.8 6.9
2 -0.165 0.705 0.501 148.8 6.8
3 0.310 0.661 1.029 132.4 7.9
4 0.689 0.161 0.971 132.5 7.5
